data_4067161
loop_
_publ_author_name
'Ohashi, Masato'
'Saijo, Hiroki'
'Arai, Tomoya'
'Ogoshi, Sensuke'

_publ_section_title
;
 Nickel(0)-Catalyzed Formation of Oxaaluminacyclopentenes via an
 Oxanickelacyclopentene Key Intermediate: Me2AlOTf-Assisted Oxidative
 Cyclization of an Aldehyde and an Alkyne with Nickel(0)
;
_journal_issue 23
_journal_name_full Organometallics
_journal_page_first 6534
_journal_paper_doi 10.1021/om100857a
_journal_volume 29
_journal_year 2010
_chemical_formula_moiety 'C40 H59 Al F3 Ni O4 P S'
_chemical_formula_sum 'C40 H59 Al F3 Ni O4 P S'
_chemical_formula_weight 809.59
_chemical_name_systematic
; 
 ? 
;
_space_group_IT_number 14
_symmetry_cell_setting monoclinic
_symmetry_Int_Tables_number 14
_symmetry_space_group_name_Hall '-P 2yn'
_symmetry_space_group_name_H-M 'P 1 21/n 1'
_atom_sites_solution_hydrogens geom
_atom_sites_solution_primary direct
_atom_sites_solution_secondary difmap
_audit_creation_method SHELXL-97
_cell_angle_alpha 90.00
_cell_angle_beta 90.1040(15)
_cell_angle_gamma 90.00
_cell_formula_units_Z 4
_cell_length_a 11.2264(6)
_cell_length_b 19.1638(11)
_cell_length_c 20.1715(11)
_cell_measurement_reflns_used 14426
_cell_measurement_temperature 273(2)
_cell_measurement_theta_max 27.45
_cell_measurement_theta_min 3.19
_cell_volume 4339.7(4)
_computing_cell_refinement 'Rigaku/RAPID Diffractometer Control'
_computing_data_collection 'Rigaku/RAPID Diffractometer Control'
_computing_data_reduction 'teXsan: PROCESS (MSC)'
_computing_molecular_graphics 'Ortep-3 (Louis J. Farrugia, 1999)'
_computing_publication_material 'SHELXL-97 and modified'
_computing_structure_refinement 'SHELXL-97 (Sheldrick, 1999)'
_computing_structure_solution 'PATTY (Bueskens, et al., 1994)'
_diffrn_ambient_temperature 273(2)
_diffrn_detector_area_resol_mean 10.00
_diffrn_measured_fraction_theta_full 0.968
_diffrn_measured_fraction_theta_max 0.968
_diffrn_measurement_device_type 'Rigaku R-AXIS RAPID'
_diffrn_measurement_method \w
_diffrn_radiation_detector 'imaging plate'
_diffrn_radiation_monochromator graphite
_diffrn_radiation_source 'fine-focus sealed tube'
_diffrn_radiation_type MoK\a
_diffrn_radiation_wavelength 0.71069
_diffrn_reflns_av_R_equivalents 0.0811
_diffrn_reflns_av_sigmaI/netI 0.0915
_diffrn_reflns_limit_h_max 14
_diffrn_reflns_limit_h_min -13
_diffrn_reflns_limit_k_max 24
_diffrn_reflns_limit_k_min -24
_diffrn_reflns_limit_l_max 26
_diffrn_reflns_limit_l_min -26
_diffrn_reflns_number 30329
_diffrn_reflns_theta_full 27.44
_diffrn_reflns_theta_max 27.44
_diffrn_reflns_theta_min 3.21
_exptl_absorpt_coefficient_mu 0.601
_exptl_absorpt_correction_T_max 0.4866
_exptl_absorpt_correction_T_min 0.3794
_exptl_absorpt_correction_type multi-scan
_exptl_absorpt_process_details
;
Higashi, T. (1999). Abscor - Empirical Absorption Correction based on
Fourier Series Approximation. Rigaku Corporation, Tokyo, Japan.
;
_exptl_crystal_colour brown
_exptl_crystal_density_diffrn 1.239
_exptl_crystal_density_method 'not measured'
_exptl_crystal_description platelet
_exptl_crystal_F_000 1720
_exptl_crystal_size_max 2.00
_exptl_crystal_size_mid 2.00
_exptl_crystal_size_min 1.40
_refine_diff_density_max 0.590
_refine_diff_density_min -0.696
_refine_diff_density_rms 0.077
_refine_ls_extinction_coef 0.0055(7)
_refine_ls_extinction_expression Fc^*^=kFc[1+0.001xFc^2^\l^3^/sin(2\q)]^-1/4^
_refine_ls_extinction_method SHELXL
_refine_ls_goodness_of_fit_ref 1.063
_refine_ls_hydrogen_treatment constr
_refine_ls_matrix_type full
_refine_ls_number_parameters 466
_refine_ls_number_reflns 9586
_refine_ls_number_restraints 0
_refine_ls_restrained_S_all 1.063
_refine_ls_R_factor_all 0.1378
_refine_ls_R_factor_gt 0.0567
_refine_ls_shift/su_max 0.001
_refine_ls_shift/su_mean 0.000
_refine_ls_structure_factor_coef Fsqd
_refine_ls_weighting_details 'calc w=1/[\s^2^(Fo^2^)+(0.0717P)^2^+0.0000P] where P=(Fo^2^+2Fc^2^)/3'
_refine_ls_weighting_scheme calc
_refine_ls_wR_factor_gt 0.1247
_refine_ls_wR_factor_ref 0.1699
_reflns_number_gt 4574
_reflns_number_total 9586
_reflns_threshold_expression >2sigma(I)
_cod_data_source_file om100857a_si_002.cif
_cod_data_source_block 6b
_cod_depositor_comments
;
The following automatic conversions were performed:

'_symmetry_cell_setting' value 'Monoclinic' changed to 'monoclinic'
according to /home/saulius/struct/CIF-dictionaries/cif_core.dic
dictionary named 'cif_core.dic' version 2.4.1 from
2010-06-29.

'_exptl_absorpt_correction_type' value 'Multi-Scan'
changed to 'multi-scan' according to
/home/saulius/struct/CIF-dictionaries/cif_core.dic dictionary named
'cif_core.dic' version 2.4.1 from 2010-06-29.

Automatic conversion script
Id: cif_fix_values 1715 2011-07-08 13:25:40Z adriana 
;
_cod_original_sg_symbol_Hall '-p 2yn'
_cod_original_sg_symbol_H-M 'P 21/n'
_cod_database_code 4067161

loop_
_symmetry_equiv_pos_as_xyz
'x, y, z'
'x+1/2, -y+1/2, z+1/2'
'-x, -y, -z'
'-x-1/2, y-1/2, -z-1/2'

loop_
_atom_site_label
_atom_site_type_symbol
_atom_site_fract_x
_atom_site_fract_y
_atom_site_fract_z
_atom_site_U_iso_or_equiv
_atom_site_adp_type
_atom_site_occupancy
_atom_site_symmetry_multiplicity
_atom_site_calc_flag
_atom_site_refinement_flags
Ni Ni 0.94241(4) 0.32312(2) 0.22343(2) 0.04161(18) Uani 1 1 d .
P P 1.08637(8) 0.25514(4) 0.18444(5) 0.0423(3) Uani 1 1 d .
S S 0.76677(11) 0.35127(6) 0.09677(7) 0.0776(4) Uani 1 1 d .
Al Al 0.74975(10) 0.44367(6) 0.21616(7) 0.0635(4) Uani 1 1 d .
O1 O 0.79289(19) 0.36109(12) 0.25112(13) 0.0473(6) Uani 1 1 d .
O2 O 0.8793(2) 0.33207(12) 0.12685(14) 0.0602(7) Uani 1 1 d .
O3 O 0.7084(2) 0.40896(13) 0.13223(15) 0.0683(8) Uani 1 1 d .
O4 O 0.6890(3) 0.2968(2) 0.0781(3) 0.147(2) Uani 1 1 d .
F1 F 0.7170(5) 0.4188(3) -0.0093(2) 0.214(3) Uani 1 1 d .
F2 F 0.8609(5) 0.3465(3) -0.0186(2) 0.225(3) Uani 1 1 d .
F3 F 0.8884(5) 0.4437(3) 0.0325(3) 0.186(2) Uani 1 1 d .
C1 C 0.7726(3) 0.34720(19) 0.3208(2) 0.0526(10) Uani 1 1 d .
H1 H 0.7280 0.3869 0.3387 0.063 Uiso 1 1 calc R
C2 C 0.8943(3) 0.34775(17) 0.3534(2) 0.0468(9) Uani 1 1 d .
C3 C 0.9882(3) 0.33798(16) 0.3128(2) 0.0449(9) Uani 1 1 d .
C4 C 0.6945(3) 0.2811(2) 0.3307(2) 0.0652(12) Uani 1 1 d .
C5 C 0.7660(4) 0.2145(2) 0.3203(3) 0.0961(18) Uani 1 1 d .
H5A H 0.7153 0.1748 0.3267 0.144 Uiso 1 1 calc R
H5B H 0.8306 0.2129 0.3515 0.144 Uiso 1 1 calc R
H5C H 0.7973 0.2139 0.2760 0.144 Uiso 1 1 calc R
C6 C 0.6455(4) 0.2809(3) 0.4012(3) 0.0877(15) Uani 1 1 d .
H6A H 0.5981 0.3219 0.4080 0.132 Uiso 1 1 calc R
H6B H 0.7104 0.2804 0.4322 0.132 Uiso 1 1 calc R
H6C H 0.5971 0.2401 0.4076 0.132 Uiso 1 1 calc R
C7 C 0.5888(4) 0.2842(3) 0.2819(3) 0.115(2) Uani 1 1 d .
H7A H 0.5499 0.3286 0.2857 0.172 Uiso 1 1 calc R
H7B H 0.5332 0.2477 0.2923 0.172 Uiso 1 1 calc R
H7C H 0.6174 0.2781 0.2375 0.172 Uiso 1 1 calc R
C11 C 0.6036(4) 0.4830(3) 0.2515(3) 0.109(2) Uani 1 1 d .
H11A H 0.5759 0.5195 0.2228 0.163 Uiso 1 1 calc R
H11B H 0.6185 0.5017 0.2949 0.163 Uiso 1 1 calc R
H11C H 0.5441 0.4471 0.2544 0.163 Uiso 1 1 calc R
C12 C 0.8856(5) 0.5048(3) 0.2049(4) 0.144(3) Uani 1 1 d .
H12A H 0.8642 0.5428 0.1762 0.216 Uiso 1 1 calc R
H12B H 0.9502 0.4791 0.1856 0.216 Uiso 1 1 calc R
H12C H 0.9097 0.5228 0.2472 0.216 Uiso 1 1 calc R
C13 C 0.8105(8) 0.3932(5) 0.0202(4) 0.133(3) Uani 1 1 d .
C21 C 1.0111(3) 0.19568(17) 0.12457(18) 0.0434(9) Uani 1 1 d .
H21 H 0.9888 0.2256 0.0872 0.052 Uiso 1 1 calc R
C22 C 0.8924(3) 0.16518(18) 0.1498(2) 0.0534(10) Uani 1 1 d .
H22A H 0.9081 0.1332 0.1861 0.064 Uiso 1 1 calc R
H22B H 0.8427 0.2027 0.1665 0.064 Uiso 1 1 calc R
C23 C 0.8263(4) 0.1267(2) 0.0947(2) 0.0659(12) Uani 1 1 d .
H23A H 0.7553 0.1052 0.1129 0.079 Uiso 1 1 calc R
H23B H 0.8015 0.1600 0.0612 0.079 Uiso 1 1 calc R
C24 C 0.9030(4) 0.0708(2) 0.0627(2) 0.0684(12) Uani 1 1 d .
H24A H 0.9193 0.0342 0.0946 0.082 Uiso 1 1 calc R
H24B H 0.8602 0.0503 0.0257 0.082 Uiso 1 1 calc R
C25 C 1.0191(4) 0.1014(2) 0.0384(2) 0.0695(12) Uani 1 1 d .
H25A H 1.0029 0.1346 0.0032 0.083 Uiso 1 1 calc R
H25B H 1.0683 0.0645 0.0202 0.083 Uiso 1 1 calc R
C26 C 1.0865(3) 0.13786(19) 0.0940(2) 0.0575(11) Uani 1 1 d .
H26A H 1.1597 0.1576 0.0766 0.069 Uiso 1 1 calc R
H26B H 1.1075 0.1041 0.1279 0.069 Uiso 1 1 calc R
C31 C 1.2024(3) 0.29752(18) 0.13311(19) 0.0475(9) Uani 1 1 d .
H31 H 1.2542 0.2603 0.1164 0.057 Uiso 1 1 calc R
C32 C 1.1552(4) 0.3365(2) 0.0731(2) 0.0703(13) Uani 1 1 d .
H32A H 1.1051 0.3748 0.0877 0.084 Uiso 1 1 calc R
H32B H 1.1068 0.3053 0.0465 0.084 Uiso 1 1 calc R
C33 C 1.2574(4) 0.3652(3) 0.0308(3) 0.0859(15) Uani 1 1 d .
H33A H 1.3040 0.3268 0.0134 0.103 Uiso 1 1 calc R
H33B H 1.2248 0.3910 -0.0064 0.103 Uiso 1 1 calc R
C34 C 1.3373(5) 0.4128(3) 0.0714(3) 0.0973(17) Uani 1 1 d .
H34A H 1.4038 0.4282 0.0445 0.117 Uiso 1 1 calc R
H34B H 1.2928 0.4538 0.0850 0.117 Uiso 1 1 calc R
C35 C 1.3836(4) 0.3751(3) 0.1321(3) 0.1019(18) Uani 1 1 d .
H35A H 1.4309 0.4070 0.1587 0.122 Uiso 1 1 calc R
H35B H 1.4346 0.3369 0.1184 0.122 Uiso 1 1 calc R
C36 C 1.2810(4) 0.3466(2) 0.1740(2) 0.0692(13) Uani 1 1 d .
H36A H 1.3129 0.3216 0.2119 0.083 Uiso 1 1 calc R
H36B H 1.2333 0.3850 0.1904 0.083 Uiso 1 1 calc R
C41 C 1.1715(3) 0.20304(18) 0.24565(19) 0.0471(9) Uani 1 1 d .
H41 H 1.1977 0.2364 0.2795 0.056 Uiso 1 1 calc R
C42 C 1.2862(3) 0.1666(2) 0.2215(2) 0.0634(12) Uani 1 1 d .
H42A H 1.2663 0.1318 0.1884 0.076 Uiso 1 1 calc R
H42B H 1.3388 0.2007 0.2013 0.076 Uiso 1 1 calc R
C43 C 1.3492(4) 0.1318(2) 0.2799(3) 0.0790(15) Uani 1 1 d .
H43A H 1.4199 0.1080 0.2639 0.095 Uiso 1 1 calc R
H43B H 1.3746 0.1673 0.3111 0.095 Uiso 1 1 calc R
C44 C 1.2710(4) 0.0801(2) 0.3152(2) 0.0746(14) Uani 1 1 d .
H44A H 1.3136 0.0606 0.3527 0.090 Uiso 1 1 calc R
H44B H 1.2507 0.0423 0.2853 0.090 Uiso 1 1 calc R
C45 C 1.1581(4) 0.1152(2) 0.3391(2) 0.0712(13) Uani 1 1 d .
H45A H 1.1780 0.1495 0.3728 0.085 Uiso 1 1 calc R
H45B H 1.1062 0.0807 0.3591 0.085 Uiso 1 1 calc R
C46 C 1.0926(4) 0.1512(2) 0.2820(2) 0.0610(11) Uani 1 1 d .
H46A H 1.0648 0.1161 0.2510 0.073 Uiso 1 1 calc R
H46B H 1.0235 0.1754 0.2993 0.073 Uiso 1 1 calc R
C201 C 0.9018(3) 0.3676(2) 0.4248(2) 0.0509(9) Uani 1 1 d .
C202 C 0.9477(4) 0.3229(2) 0.4728(2) 0.0678(12) Uani 1 1 d .
H202 H 0.9724 0.2784 0.4605 0.081 Uiso 1 1 calc R
C203 C 0.9571(4) 0.3433(3) 0.5383(3) 0.0812(14) Uani 1 1 d .
H203 H 0.9890 0.3128 0.5694 0.097 Uiso 1 1 calc R
C204 C 0.9195(4) 0.4083(3) 0.5575(3) 0.0868(16) Uani 1 1 d .
H204 H 0.9263 0.4222 0.6016 0.104 Uiso 1 1 calc R
C205 C 0.8720(4) 0.4526(3) 0.5113(3) 0.0794(14) Uani 1 1 d .
H205 H 0.8451 0.4965 0.5241 0.095 Uiso 1 1 calc R
C206 C 0.8639(3) 0.4327(2) 0.4460(2) 0.0662(12) Uani 1 1 d .
H206 H 0.8322 0.4637 0.4153 0.079 Uiso 1 1 calc R
C301 C 1.1122(3) 0.35643(17) 0.33616(19) 0.0438(9) Uani 1 1 d .
C302 C 1.1806(3) 0.31507(19) 0.3767(2) 0.0529(10) Uani 1 1 d .
H302 H 1.1517 0.2719 0.3903 0.063 Uiso 1 1 calc R
C303 C 1.2933(4) 0.3370(2) 0.3978(2) 0.0658(12) Uani 1 1 d .
H303 H 1.3388 0.3083 0.4250 0.079 Uiso 1 1 calc R
C304 C 1.3367(3) 0.4004(2) 0.3786(2) 0.0667(12) Uani 1 1 d .
H304 H 1.4116 0.4150 0.3927 0.080 Uiso 1 1 calc R
C305 C 1.2697(3) 0.4424(2) 0.3385(2) 0.0656(12) Uani 1 1 d .
H305 H 1.2990 0.4858 0.3258 0.079 Uiso 1 1 calc R
C306 C 1.1584(3) 0.42107(19) 0.3166(2) 0.0548(10) Uani 1 1 d .
H306 H 1.1142 0.4498 0.2887 0.066 Uiso 1 1 calc R

loop_
_atom_site_aniso_label
_atom_site_aniso_U_11
_atom_site_aniso_U_22
_atom_site_aniso_U_33
_atom_site_aniso_U_23
_atom_site_aniso_U_13
_atom_site_aniso_U_12
Ni 0.0396(3) 0.0397(3) 0.0455(3) -0.0039(2) -0.0024(2) 0.00347(19)
P 0.0438(5) 0.0390(5) 0.0441(6) -0.0042(4) -0.0010(4) 0.0041(4)
S 0.0831(8) 0.0786(8) 0.0711(9) -0.0157(6) -0.0247(7) 0.0301(7)
Al 0.0593(7) 0.0499(7) 0.0813(11) -0.0120(6) -0.0182(7) 0.0112(6)
O1 0.0410(13) 0.0536(14) 0.0473(18) -0.0039(12) -0.0012(12) 0.0045(11)
O2 0.0625(16) 0.0657(16) 0.0525(19) -0.0007(13) -0.0091(14) 0.0239(13)
O3 0.0743(18) 0.0687(17) 0.062(2) -0.0057(14) -0.0103(16) 0.0329(14)
O4 0.110(3) 0.104(3) 0.228(6) -0.075(3) -0.088(4) 0.011(2)
F1 0.273(5) 0.289(5) 0.081(3) 0.007(3) -0.049(3) 0.180(5)
F2 0.294(6) 0.314(6) 0.067(3) -0.019(3) -0.005(3) 0.197(5)
F3 0.217(5) 0.191(5) 0.150(5) 0.088(4) 0.045(4) 0.022(4)
C1 0.0410(19) 0.060(2) 0.057(3) -0.011(2) 0.0008(19) 0.0034(17)
C2 0.046(2) 0.0448(19) 0.049(3) -0.0048(17) -0.0041(19) 0.0006(16)
C3 0.0411(19) 0.0386(18) 0.055(3) -0.0021(16) -0.0024(19) 0.0008(15)
C4 0.050(2) 0.076(3) 0.069(3) -0.004(2) 0.005(2) -0.017(2)
C5 0.096(3) 0.063(3) 0.129(5) -0.017(3) 0.043(3) -0.027(3)
C6 0.074(3) 0.108(4) 0.081(4) 0.002(3) 0.022(3) -0.017(3)
C7 0.077(3) 0.159(5) 0.108(5) 0.013(4) -0.023(3) -0.061(4)
C11 0.110(4) 0.115(4) 0.101(5) -0.039(3) -0.031(4) 0.059(3)
C12 0.113(4) 0.067(3) 0.251(9) 0.040(4) -0.070(5) -0.021(3)
C13 0.168(7) 0.170(8) 0.061(5) 0.003(5) -0.009(5) 0.091(6)
C21 0.0489(19) 0.0420(19) 0.039(2) -0.0049(16) 0.0002(17) 0.0039(15)
C22 0.057(2) 0.049(2) 0.055(3) -0.0034(18) 0.000(2) -0.0035(17)
C23 0.066(3) 0.061(2) 0.070(3) -0.006(2) -0.007(2) -0.016(2)
C24 0.093(3) 0.056(2) 0.057(3) -0.014(2) -0.004(3) -0.016(2)
C25 0.085(3) 0.058(2) 0.065(3) -0.020(2) -0.007(3) 0.003(2)
C26 0.061(2) 0.054(2) 0.058(3) -0.015(2) 0.001(2) 0.0096(18)
C31 0.0464(19) 0.048(2) 0.049(3) -0.0038(17) 0.0096(18) 0.0050(16)
C32 0.074(3) 0.074(3) 0.063(3) 0.010(2) -0.001(2) -0.009(2)
C33 0.096(4) 0.090(3) 0.071(4) 0.015(3) 0.014(3) -0.016(3)
C34 0.113(4) 0.090(4) 0.089(5) 0.004(3) 0.026(3) -0.035(3)
C35 0.084(3) 0.126(4) 0.095(5) -0.007(4) 0.005(3) -0.056(3)
C36 0.063(3) 0.075(3) 0.070(4) -0.005(2) -0.004(2) -0.018(2)
C41 0.050(2) 0.0459(19) 0.045(2) -0.0062(17) -0.0044(18) 0.0068(16)
C42 0.058(2) 0.065(3) 0.067(3) 0.001(2) 0.000(2) 0.022(2)
C43 0.062(3) 0.081(3) 0.094(4) 0.010(3) -0.010(3) 0.026(2)
C44 0.090(3) 0.060(3) 0.074(4) 0.004(2) -0.019(3) 0.019(2)
C45 0.088(3) 0.059(3) 0.066(3) 0.013(2) -0.013(3) 0.003(2)
C46 0.060(2) 0.063(2) 0.060(3) 0.010(2) -0.003(2) 0.005(2)
C201 0.0419(19) 0.062(2) 0.049(3) -0.009(2) 0.0031(18) -0.0037(17)
C202 0.073(3) 0.078(3) 0.053(3) 0.003(2) 0.008(2) 0.003(2)
C203 0.080(3) 0.110(4) 0.054(4) 0.007(3) 0.003(3) -0.008(3)
C204 0.078(3) 0.130(5) 0.053(4) -0.022(3) 0.011(3) -0.027(3)
C205 0.075(3) 0.090(3) 0.072(4) -0.030(3) 0.006(3) -0.011(3)
C206 0.062(2) 0.071(3) 0.066(3) -0.021(2) -0.005(2) -0.002(2)
C301 0.0417(18) 0.0422(19) 0.047(3) -0.0090(17) -0.0002(17) 0.0010(15)
C302 0.052(2) 0.052(2) 0.054(3) -0.0011(18) -0.010(2) 0.0057(17)
C303 0.057(2) 0.078(3) 0.062(3) -0.001(2) -0.014(2) 0.013(2)
C304 0.046(2) 0.085(3) 0.069(3) -0.008(3) -0.010(2) -0.006(2)
C305 0.060(2) 0.062(2) 0.075(3) -0.005(2) -0.005(2) -0.012(2)
C306 0.048(2) 0.056(2) 0.061(3) -0.0044(19) -0.008(2) -0.0028(17)

loop_
_atom_type_symbol
_atom_type_description
_atom_type_scat_dispersion_real
_atom_type_scat_dispersion_imag
_atom_type_scat_source
C C 0.0033 0.0016 'International Tables Vol C Tables 4.2.6.8 and 6.1.1.4'
H H 0.0000 0.0000 'International Tables Vol C Tables 4.2.6.8 and 6.1.1.4'
Al Al 0.0645 0.0514 'International Tables Vol C Tables 4.2.6.8 and 6.1.1.4'
F F 0.0171 0.0103 'International Tables Vol C Tables 4.2.6.8 and 6.1.1.4'
Ni Ni 0.3393 1.1124 'International Tables Vol C Tables 4.2.6.8 and 6.1.1.4'
O O 0.0106 0.0060 'International Tables Vol C Tables 4.2.6.8 and 6.1.1.4'
P P 0.1023 0.0942 'International Tables Vol C Tables 4.2.6.8 and 6.1.1.4'
S S 0.1246 0.1234 'International Tables Vol C Tables 4.2.6.8 and 6.1.1.4'

loop_
_geom_angle_atom_site_label_1
_geom_angle_atom_site_label_2
_geom_angle_atom_site_label_3
_geom_angle
C3 Ni O1 84.37(13)
C3 Ni O2 166.03(12)
O1 Ni O2 86.82(10)
C3 Ni P 103.21(10)
O1 Ni P 164.93(7)
O2 Ni P 87.91(7)
C41 P C31 104.26(16)
C41 P C21 109.60(16)
C31 P C21 102.97(17)
C41 P Ni 117.07(13)
C31 P Ni 116.98(11)
C21 P Ni 105.02(11)
O4 S O2 117.6(2)
O4 S O3 114.2(2)
O2 S O3 112.11(17)
O4 S C13 105.6(4)
O2 S C13 103.5(3)
O3 S C13 101.7(3)
O1 Al O3 96.19(12)
O1 Al C12 111.53(17)
O3 Al C12 107.6(3)
O1 Al C11 115.1(2)
O3 Al C11 105.12(17)
C12 Al C11 118.3(3)
C1 O1 Al 120.0(2)
C1 O1 Ni 110.66(19)
Al O1 Ni 117.12(14)
S O2 Ni 135.17(19)
S O3 Al 126.52(16)
O1 C1 C2 106.0(3)
O1 C1 C4 111.4(3)
C2 C1 C4 117.3(3)
O1 C1 H1 107.2
C2 C1 H1 107.2
C4 C1 H1 107.2
C3 C2 C201 125.3(3)
C3 C2 C1 116.2(4)
C201 C2 C1 118.0(3)
C2 C3 C301 120.0(3)
C2 C3 Ni 112.7(3)
C301 C3 Ni 125.4(3)
C5 C4 C6 108.6(4)
C5 C4 C7 110.5(4)
C6 C4 C7 108.4(4)
C5 C4 C1 111.6(3)
C6 C4 C1 109.1(4)
C7 C4 C1 108.7(4)
C4 C5 H5A 109.5
C4 C5 H5B 109.5
H5A C5 H5B 109.5
C4 C5 H5C 109.5
H5A C5 H5C 109.5
H5B C5 H5C 109.5
C4 C6 H6A 109.5
C4 C6 H6B 109.5
H6A C6 H6B 109.5
C4 C6 H6C 109.5
H6A C6 H6C 109.5
H6B C6 H6C 109.5
C4 C7 H7A 109.5
C4 C7 H7B 109.5
H7A C7 H7B 109.5
C4 C7 H7C 109.5
H7A C7 H7C 109.5
H7B C7 H7C 109.5
Al C11 H11A 109.5
Al C11 H11B 109.5
H11A C11 H11B 109.5
Al C11 H11C 109.5
H11A C11 H11C 109.5
H11B C11 H11C 109.5
Al C12 H12A 109.5
Al C12 H12B 109.5
H12A C12 H12B 109.5
Al C12 H12C 109.5
H12A C12 H12C 109.5
H12B C12 H12C 109.5
F1 C13 F2 109.4(6)
F1 C13 F3 110.0(7)
F2 C13 F3 108.9(8)
F1 C13 S 109.7(6)
F2 C13 S 108.8(6)
F3 C13 S 110.1(5)
C26 C21 C22 109.8(3)
C26 C21 P 117.1(2)
C22 C21 P 114.1(3)
C26 C21 H21 104.8
C22 C21 H21 104.8
P C21 H21 104.8
C23 C22 C21 111.2(4)
C23 C22 H22A 109.4
C21 C22 H22A 109.4
C23 C22 H22B 109.4
C21 C22 H22B 109.4
H22A C22 H22B 108.0
C24 C23 C22 112.1(3)
C24 C23 H23A 109.2
C22 C23 H23A 109.2
C24 C23 H23B 109.2
C22 C23 H23B 109.2
H23A C23 H23B 107.9
C25 C24 C23 110.8(3)
C25 C24 H24A 109.5
C23 C24 H24A 109.5
C25 C24 H24B 109.5
C23 C24 H24B 109.5
H24A C24 H24B 108.1
C24 C25 C26 111.5(4)
C24 C25 H25A 109.3
C26 C25 H25A 109.3
C24 C25 H25B 109.3
C26 C25 H25B 109.3
H25A C25 H25B 108.0
C25 C26 C21 110.9(3)
C25 C26 H26A 109.5
C21 C26 H26A 109.5
C25 C26 H26B 109.5
C21 C26 H26B 109.5
H26A C26 H26B 108.1
C32 C31 C36 109.1(3)
C32 C31 P 114.6(3)
C36 C31 P 111.9(3)
C32 C31 H31 106.9
C36 C31 H31 106.9
P C31 H31 106.9
C31 C32 C33 111.1(4)
C31 C32 H32A 109.4
C33 C32 H32A 109.4
C31 C32 H32B 109.4
C33 C32 H32B 109.4
H32A C32 H32B 108.0
C34 C33 C32 110.9(5)
C34 C33 H33A 109.5
C32 C33 H33A 109.5
C34 C33 H33B 109.5
C32 C33 H33B 109.5
H33A C33 H33B 108.0
C35 C34 C33 110.6(4)
C35 C34 H34A 109.5
C33 C34 H34A 109.5
C35 C34 H34B 109.5
C33 C34 H34B 109.5
H34A C34 H34B 108.1
C34 C35 C36 111.0(4)
C34 C35 H35A 109.4
C36 C35 H35A 109.4
C34 C35 H35B 109.4
C36 C35 H35B 109.4
H35A C35 H35B 108.0
C31 C36 C35 110.9(4)
C31 C36 H36A 109.5
C35 C36 H36A 109.5
C31 C36 H36B 109.5
C35 C36 H36B 109.5
H36A C36 H36B 108.1
C46 C41 C42 110.1(3)
C46 C41 P 111.9(2)
C42 C41 P 117.6(3)
C46 C41 H41 105.4
C42 C41 H41 105.4
P C41 H41 105.4
C43 C42 C41 109.9(4)
C43 C42 H42A 109.7
C41 C42 H42A 109.7
C43 C42 H42B 109.7
C41 C42 H42B 109.7
H42A C42 H42B 108.2
C44 C43 C42 112.5(4)
C44 C43 H43A 109.1
C42 C43 H43A 109.1
C44 C43 H43B 109.1
C42 C43 H43B 109.1
H43A C43 H43B 107.8
C43 C44 C45 110.4(3)
C43 C44 H44A 109.6
C45 C44 H44A 109.6
C43 C44 H44B 109.6
C45 C44 H44B 109.6
H44A C44 H44B 108.1
C44 C45 C46 111.2(4)
C44 C45 H45A 109.4
C46 C45 H45A 109.4
C44 C45 H45B 109.4
C46 C45 H45B 109.4
H45A C45 H45B 108.0
C41 C46 C45 112.2(3)
C41 C46 H46A 109.2
C45 C46 H46A 109.2
C41 C46 H46B 109.2
C45 C46 H46B 109.2
H46A C46 H46B 107.9
C206 C201 C202 116.9(4)
C206 C201 C2 120.7(4)
C202 C201 C2 122.3(4)
C203 C202 C201 121.2(4)
C203 C202 H202 119.4
C201 C202 H202 119.4
C204 C203 C202 120.3(5)
C204 C203 H203 119.8
C202 C203 H203 119.8
C205 C204 C203 119.3(5)
C205 C204 H204 120.3
C203 C204 H204 120.3
C204 C205 C206 120.4(5)
C204 C205 H205 119.8
C206 C205 H205 119.8
C205 C206 C201 121.8(5)
C205 C206 H206 119.1
C201 C206 H206 119.1
C302 C301 C306 118.1(3)
C302 C301 C3 124.4(3)
C306 C301 C3 117.5(3)
C301 C302 C303 120.8(4)
C301 C302 H302 119.6
C303 C302 H302 119.6
C304 C303 C302 120.3(4)
C304 C303 H303 119.8
C302 C303 H303 119.8
C305 C304 C303 119.7(4)
C305 C304 H304 120.1
C303 C304 H304 120.1
C304 C305 C306 120.7(4)
C304 C305 H305 119.6
C306 C305 H305 119.6
C305 C306 C301 120.3(4)
C305 C306 H306 119.8
C301 C306 H306 119.8

loop_
_geom_bond_atom_site_label_1
_geom_bond_atom_site_label_2
_geom_bond_distance
Ni C3 1.896(4)
Ni O1 1.914(2)
Ni O2 2.079(3)
Ni P 2.2210(10)
P C41 1.852(3)
P C31 1.853(4)
P C21 1.862(3)
S O4 1.411(3)
S O2 1.448(2)
S O3 1.471(3)
S C13 1.811(9)
Al O1 1.799(3)
Al O3 1.877(3)
Al C12 1.937(5)
Al C11 1.943(5)
O1 C1 1.449(5)
F1 C13 1.301(7)
F2 C13 1.317(8)
F3 C13 1.327(9)
C1 C2 1.515(5)
C1 C4 1.554(5)
C1 H1 0.9800
C2 C3 1.348(5)
C2 C201 1.493(5)
C3 C301 1.511(4)
C4 C5 1.522(6)
C4 C6 1.524(6)
C4 C7 1.542(6)
C5 H5A 0.9600
C5 H5B 0.9600
C5 H5C 0.9600
C6 H6A 0.9600
C6 H6B 0.9600
C6 H6C 0.9600
C7 H7A 0.9600
C7 H7B 0.9600
C7 H7C 0.9600
C11 H11A 0.9600
C11 H11B 0.9600
C11 H11C 0.9600
C12 H12A 0.9600
C12 H12B 0.9600
C12 H12C 0.9600
C21 C26 1.526(5)
C21 C22 1.543(5)
C21 H21 0.9800
C22 C23 1.525(5)
C22 H22A 0.9700
C22 H22B 0.9700
C23 C24 1.519(6)
C23 H23A 0.9700
C23 H23B 0.9700
C24 C25 1.512(6)
C24 H24A 0.9700
C24 H24B 0.9700
C25 C26 1.522(5)
C25 H25A 0.9700
C25 H25B 0.9700
C26 H26A 0.9700
C26 H26B 0.9700
C31 C32 1.517(5)
C31 C36 1.529(5)
C31 H31 0.9800
C32 C33 1.533(6)
C32 H32A 0.9700
C32 H32B 0.9700
C33 C34 1.519(6)
C33 H33A 0.9700
C33 H33B 0.9700
C34 C35 1.513(7)
C34 H34A 0.9700
C34 H34B 0.9700
C35 C36 1.531(6)
C35 H35A 0.9700
C35 H35B 0.9700
C36 H36A 0.9700
C36 H36B 0.9700
C41 C46 1.520(5)
C41 C42 1.544(5)
C41 H41 0.9800
C42 C43 1.527(6)
C42 H42A 0.9700
C42 H42B 0.9700
C43 C44 1.503(6)
C43 H43A 0.9700
C43 H43B 0.9700
C44 C45 1.515(6)
C44 H44A 0.9700
C44 H44B 0.9700
C45 C46 1.530(5)
C45 H45A 0.9700
C45 H45B 0.9700
C46 H46A 0.9700
C46 H46B 0.9700
C201 C206 1.385(5)
C201 C202 1.391(5)
C202 C203 1.382(6)
C202 H202 0.9300
C203 C204 1.372(6)
C203 H203 0.9300
C204 C205 1.369(7)
C204 H204 0.9300
C205 C206 1.373(6)
C205 H205 0.9300
C206 H206 0.9300
C301 C302 1.373(5)
C301 C306 1.400(5)
C302 C303 1.398(5)
C302 H302 0.9300
C303 C304 1.366(5)
C303 H303 0.9300
C304 C305 1.365(5)
C304 H304 0.9300
C305 C306 1.386(5)
C305 H305 0.9300
C306 H306 0.9300

loop_
_geom_torsion_atom_site_label_1
_geom_torsion_atom_site_label_2
_geom_torsion_atom_site_label_3
_geom_torsion_atom_site_label_4
_geom_torsion
C3 Ni P C41 23.33(17)
O1 Ni P C41 -95.6(3)
O2 Ni P C41 -165.20(15)
C3 Ni P C31 -101.45(17)
O1 Ni P C31 139.6(3)
O2 Ni P C31 70.01(15)
C3 Ni P C21 145.14(16)
O1 Ni P C21 26.2(4)
O2 Ni P C21 -43.39(15)
O3 Al O1 C1 -146.4(2)
C12 Al O1 C1 102.0(3)
C11 Al O1 C1 -36.4(3)
O3 Al O1 Ni 74.83(16)
C12 Al O1 Ni -36.8(3)
C11 Al O1 Ni -175.25(18)
C3 Ni O1 C1 -28.6(2)
O2 Ni O1 C1 162.3(2)
P Ni O1 C1 92.6(4)
C3 Ni O1 Al 113.83(16)
O2 Ni O1 Al -55.32(14)
P Ni O1 Al -125.0(3)
O4 S O2 Ni -96.5(3)
O3 S O2 Ni 38.8(3)
C13 S O2 Ni 147.6(3)
C3 Ni O2 S -56.9(6)
O1 Ni O2 S -6.0(2)
P Ni O2 S 159.9(2)
O4 S O3 Al 124.1(3)
O2 S O3 Al -12.8(3)
C13 S O3 Al -122.7(4)
O1 Al O3 S -35.0(3)
C12 Al O3 S 80.0(3)
C11 Al O3 S -153.1(3)
Al O1 C1 C2 -108.8(3)
Ni O1 C1 C2 32.4(3)
Al O1 C1 C4 122.6(3)
Ni O1 C1 C4 -96.2(3)
O1 C1 C2 C3 -20.2(4)
C4 C1 C2 C3 104.9(4)
O1 C1 C2 C201 152.3(3)
C4 C1 C2 C201 -82.6(4)
C201 C2 C3 C301 -8.2(5)
C1 C2 C3 C301 163.7(3)
C201 C2 C3 Ni -173.6(3)
C1 C2 C3 Ni -1.6(4)
O1 Ni C3 C2 16.7(3)
O2 Ni C3 C2 67.9(6)
P Ni C3 C2 -150.1(2)
O1 Ni C3 C301 -147.7(3)
O2 Ni C3 C301 -96.5(6)
P Ni C3 C301 45.5(3)
O1 C1 C4 C5 76.8(4)
C2 C1 C4 C5 -45.6(5)
O1 C1 C4 C6 -163.3(3)
C2 C1 C4 C6 74.3(5)
O1 C1 C4 C7 -45.3(5)
C2 C1 C4 C7 -167.6(4)
O4 S C13 F1 61.5(6)
O2 S C13 F1 -174.3(5)
O3 S C13 F1 -57.9(6)
O4 S C13 F2 -58.1(7)
O2 S C13 F2 66.0(7)
O3 S C13 F2 -177.6(6)
O4 S C13 F3 -177.3(5)
O2 S C13 F3 -53.2(6)
O3 S C13 F3 63.2(6)
C41 P C21 C26 -48.1(3)
C31 P C21 C26 62.5(3)
Ni P C21 C26 -174.6(3)
C41 P C21 C22 82.2(3)
C31 P C21 C22 -167.3(2)
Ni P C21 C22 -44.3(3)
C26 C21 C22 C23 -55.3(4)
P C21 C22 C23 170.9(3)
C21 C22 C23 C24 54.6(4)
C22 C23 C24 C25 -54.5(5)
C23 C24 C25 C26 56.0(5)
C24 C25 C26 C21 -58.1(5)
C22 C21 C26 C25 56.9(4)
P C21 C26 C25 -170.8(3)
C41 P C31 C32 172.6(3)
C21 P C31 C32 58.2(3)
Ni P C31 C32 -56.4(3)
C41 P C31 C36 -62.4(3)
C21 P C31 C36 -176.8(3)
Ni P C31 C36 68.6(3)
C36 C31 C32 C33 57.8(5)
P C31 C32 C33 -175.8(3)
C31 C32 C33 C34 -57.5(5)
C32 C33 C34 C35 55.9(6)
C33 C34 C35 C36 -56.1(6)
C32 C31 C36 C35 -57.8(5)
P C31 C36 C35 174.3(3)
C34 C35 C36 C31 57.6(6)
C31 P C41 C46 -166.6(3)
C21 P C41 C46 -57.0(3)
Ni P C41 C46 62.4(3)
C31 P C41 C42 -37.7(3)
C21 P C41 C42 72.0(3)
Ni P C41 C42 -168.6(2)
C46 C41 C42 C43 -55.1(4)
P C41 C42 C43 175.1(3)
C41 C42 C43 C44 57.2(5)
C42 C43 C44 C45 -57.2(5)
C43 C44 C45 C46 55.2(5)
C42 C41 C46 C45 55.2(5)
P C41 C46 C45 -172.0(3)
C44 C45 C46 C41 -55.5(5)
C3 C2 C201 C206 111.5(4)
C1 C2 C201 C206 -60.2(5)
C3 C2 C201 C202 -67.7(5)
C1 C2 C201 C202 120.5(4)
C206 C201 C202 C203 -1.3(6)
C2 C201 C202 C203 178.0(4)
C201 C202 C203 C204 0.9(7)
C202 C203 C204 C205 0.4(7)
C203 C204 C205 C206 -1.1(7)
C204 C205 C206 C201 0.7(7)
C202 C201 C206 C205 0.5(6)
C2 C201 C206 C205 -178.8(4)
C2 C3 C301 C302 79.8(5)
Ni C3 C301 C302 -116.8(4)
C2 C3 C301 C306 -98.1(4)
Ni C3 C301 C306 65.3(4)
C306 C301 C302 C303 0.0(6)
C3 C301 C302 C303 -177.9(4)
C301 C302 C303 C304 0.5(7)
C302 C303 C304 C305 -0.1(7)
C303 C304 C305 C306 -0.6(7)
C304 C305 C306 C301 1.0(7)
C302 C301 C306 C305 -0.7(6)
C3 C301 C306 C305 177.3(4)
